data_7007487
loop_
_publ_author_name
'Chen, Chun-Long'
'Ellsworth, Joseph M.'
'Goforth, Andrea M.'
'Smith, Mark D.'
'Su, Cheng-Yong'
'Zur Loye, Hans-Conrad'

_publ_section_title
;
 A new 2-carboxylate-substituted 4,4'-bipyridine ligand: coordination
 chemistry of 4,4'-bipyridine-2-carboxylic acid and its synthetic
 intermediate 2-methyl-4,4'-bipyridine.
;
_journal_issue 44
_journal_name_full 'Dalton transactions (Cambridge, England : 2003)'
_journal_page_first 5278
_journal_page_last 5286
_journal_paper_doi 10.1039/b606280f
_journal_year 2006
_chemical_formula_moiety 'C26 H30 Mn N6 O2, 2(Cl O4)'
_chemical_formula_sum 'C26 H30 Cl2 Mn N6 O10'
_chemical_formula_weight 712.40
_chemical_name_systematic
;
?
;
_space_group_IT_number 14
_symmetry_cell_setting monoclinic
_symmetry_space_group_name_Hall '-P 2yn'
_symmetry_space_group_name_H-M 'P 1 21/n 1'
_atom_sites_solution_hydrogens mixed
_atom_sites_solution_primary direct
_atom_sites_solution_secondary difmap
_audit_creation_method SHELXL-97
_cell_angle_alpha 90.00
_cell_angle_beta 112.8550(10)
_cell_angle_gamma 90.00
_cell_formula_units_Z 2
_cell_length_a 11.1520(8)
_cell_length_b 13.1262(9)
_cell_length_c 11.6168(8)
_cell_measurement_reflns_used 5526
_cell_measurement_temperature 150(1)
_cell_measurement_theta_max 26.397
_cell_measurement_theta_min 2.517
_cell_volume 1567.00(19)
_computing_cell_refinement 'SAINT+ NT V6.22 (Bruker, 2001)'
_computing_data_collection 'SMART NT V5.625 (Bruker, 1998)'
_computing_data_reduction 'SAINT+ NT V6.22'
_computing_molecular_graphics 'SHELXTL V6.1 (Sheldrick, 2000)'
_computing_publication_material 'SHELXTL V6.1'
_computing_structure_refinement 'SHELXL-97 (Sheldrick, 1997)'
_computing_structure_solution 'SHELXS-97 (Sheldrick, 1990)'
_diffrn_ambient_temperature 150(1)
_diffrn_measured_fraction_theta_full 0.999
_diffrn_measured_fraction_theta_max 0.999
_diffrn_measurement_device_type 'Bruker SMART APEX CCD diffractometer'
_diffrn_measurement_method 'omega scans'
_diffrn_radiation_monochromator graphite
_diffrn_radiation_source 'fine-focus sealed tube'
_diffrn_radiation_type MoK\a
_diffrn_radiation_wavelength 0.71073
_diffrn_reflns_av_R_equivalents 0.0394
_diffrn_reflns_av_sigmaI/netI 0.0259
_diffrn_reflns_limit_h_max 13
_diffrn_reflns_limit_h_min -13
_diffrn_reflns_limit_k_max 16
_diffrn_reflns_limit_k_min -16
_diffrn_reflns_limit_l_max 14
_diffrn_reflns_limit_l_min -14
_diffrn_reflns_number 16385
_diffrn_reflns_theta_full 26.40
_diffrn_reflns_theta_max 26.40
_diffrn_reflns_theta_min 2.15
_diffrn_standards_decay_% 0
_exptl_absorpt_coefficient_mu 0.656
_exptl_absorpt_correction_type none
_exptl_crystal_colour colorless
_exptl_crystal_density_diffrn 1.510
_exptl_crystal_density_method 'not measured'
_exptl_crystal_description plate
_exptl_crystal_F_000 734
_exptl_crystal_size_max 0.38
_exptl_crystal_size_mid 0.20
_exptl_crystal_size_min 0.16
_refine_diff_density_max 0.582
_refine_diff_density_min -0.479
_refine_diff_density_rms 0.063
_refine_ls_extinction_method none
_refine_ls_goodness_of_fit_ref 1.053
_refine_ls_hydrogen_treatment mixed
_refine_ls_matrix_type full
_refine_ls_number_parameters 215
_refine_ls_number_reflns 3214
_refine_ls_number_restraints 1
_refine_ls_restrained_S_all 1.052
_refine_ls_R_factor_all 0.0421
_refine_ls_R_factor_gt 0.0384
_refine_ls_shift/su_max 0.000
_refine_ls_shift/su_mean 0.000
_refine_ls_structure_factor_coef Fsqd
_refine_ls_weighting_details 'calc w=1/[\s^2^(Fo^2^)+(0.0540P)^2^+0.9746P] where P=(Fo^2^+2Fc^2^)/3'
_refine_ls_weighting_scheme calc
_refine_ls_wR_factor_gt 0.1008
_refine_ls_wR_factor_ref 0.1032
_reflns_number_gt 2918
_reflns_number_total 3214
_reflns_threshold_expression >2sigma(I)
_cod_data_source_file b606280f.txt
_cod_data_source_block cl44bt
_cod_depositor_comments
;
The following automatic conversions were performed:
'_symmetry_cell_setting' value 'Monoclinic' changed to 'monoclinic'
according to '/home/saulius/struct/CIF-dictionaries/cif_core.dic'
dictionary named 'cif_core.dic' version 2.4.1 from 2010-06-29.

Automatic conversion script
Id: cif_fix_enum 1527 2010-12-29 10:47:43Z saulius 
;
_cod_original_sg_symbol_H-M 'P 21/n'
_cod_database_code 7007487

loop_
_symmetry_equiv_pos_as_xyz
'x, y, z'
'-x+1/2, y+1/2, -z+1/2'
'-x, -y, -z'
'x-1/2, -y-1/2, z-1/2'

loop_
_atom_site_label
_atom_site_type_symbol
_atom_site_fract_x
_atom_site_fract_y
_atom_site_fract_z
_atom_site_U_iso_or_equiv
_atom_site_adp_type
_atom_site_occupancy
_atom_site_symmetry_multiplicity
_atom_site_calc_flag
_atom_site_refinement_flags
_atom_site_disorder_assembly
_atom_site_disorder_group
Mn1 Mn 0.0000 0.0000 0.5000 0.02360(13) Uani 1 2 d S . .
C1 C 0.2875(2) 0.08481(17) 0.63548(18) 0.0313(5) Uani 1 1 d . . .
H1 H 0.2863 0.0783 0.5536 0.038 Uiso 1 1 calc R . .
C2 C 0.40466(19) 0.10569(17) 0.73208(18) 0.0305(4) Uani 1 1 d . . .
H2 H 0.4814 0.1126 0.7158 0.037 Uiso 1 1 calc R . .
C3 C 0.41077(18) 0.11659(14) 0.85342(17) 0.0228(4) Uani 1 1 d . . .
C4 C 0.29296(19) 0.10924(15) 0.86831(18) 0.0269(4) Uani 1 1 d . . .
H4 H 0.2904 0.1189 0.9484 0.032 Uiso 1 1 calc R . .
C5 C 0.18007(19) 0.08784(16) 0.76664(18) 0.0285(4) Uani 1 1 d . . .
H5 H 0.1012 0.0832 0.7795 0.034 Uiso 1 1 calc R . .
C6 C 0.6623(2) 0.15775(16) 1.17877(19) 0.0322(5) Uani 1 1 d . . .
H6 H 0.6646 0.1693 1.2603 0.039 Uiso 1 1 calc R . .
C7 C 0.5421(2) 0.14925(16) 1.08169(18) 0.0305(4) Uani 1 1 d . . .
H7 H 0.4645 0.1554 1.0966 0.037 Uiso 1 1 calc R . .
C8 C 0.53665(18) 0.13146(14) 0.96101(17) 0.0235(4) Uani 1 1 d . . .
C9 C 0.6539(2) 0.12480(16) 0.94668(18) 0.0307(4) Uani 1 1 d . . .
H9 H 0.6544 0.1130 0.8662 0.037 Uiso 1 1 calc R . .
C10 C 0.7713(2) 0.13528(17) 1.0494(2) 0.0342(5) Uani 1 1 d . . .
C11 C 0.8983(2) 0.1288(3) 1.0351(3) 0.0589(8) Uani 1 1 d . . .
H11A H 0.9695 0.1295 1.1178 0.088 Uiso 1 1 calc R . .
H11B H 0.9072 0.1871 0.9864 0.088 Uiso 1 1 calc R . .
H11C H 0.9017 0.0654 0.9918 0.088 Uiso 1 1 calc R . .
C12 C -0.2282(2) 0.13390(17) 0.5558(2) 0.0336(5) Uani 1 1 d . . .
C13 C -0.3449(2) 0.1795(2) 0.5606(3) 0.0468(6) Uani 1 1 d . . .
H13A H -0.3578 0.2474 0.5225 0.070 Uiso 1 1 calc R . .
H13B H -0.3355 0.1854 0.6478 0.070 Uiso 1 1 calc R . .
H13C H -0.4203 0.1366 0.5146 0.070 Uiso 1 1 calc R . .
N1 N 0.17545(15) 0.07324(13) 0.65082(14) 0.0263(4) Uani 1 1 d . . .
N2 N 0.77508(16) 0.15067(13) 1.16504(15) 0.0318(4) Uani 1 1 d . . .
N3 N -0.13907(18) 0.09736(15) 0.54949(18) 0.0375(4) Uani 1 1 d . . .
O1 O -0.00030(15) 0.11280(12) 0.36653(14) 0.0341(4) Uani 1 1 d D . .
H1A H 0.062(2) 0.127(2) 0.354(3) 0.053(9) Uiso 1 1 d D . .
H1B H -0.064(2) 0.126(2) 0.306(2) 0.061(9) Uiso 1 1 d D . .
Cl1 Cl 0.31355(5) 0.12251(5) 0.28408(5) 0.03930(16) Uani 1 1 d . . .
O11 O 0.21988(17) 0.17246(14) 0.32128(17) 0.0480(4) Uani 1 1 d . . .
O12 O 0.3794(2) 0.04629(18) 0.3739(2) 0.0705(6) Uani 1 1 d . . .
O13 O 0.40607(18) 0.19786(16) 0.28107(19) 0.0582(5) Uani 1 1 d . . .
O14 O 0.2509(2) 0.08103(19) 0.1626(2) 0.0733(6) Uani 1 1 d . . .

loop_
_atom_site_aniso_label
_atom_site_aniso_U_11
_atom_site_aniso_U_22
_atom_site_aniso_U_33
_atom_site_aniso_U_23
_atom_site_aniso_U_13
_atom_site_aniso_U_12
Mn1 0.0165(2) 0.0305(2) 0.0207(2) -0.00079(16) 0.00383(15) -0.00074(15)
C1 0.0278(10) 0.0448(12) 0.0201(9) -0.0013(8) 0.0078(8) -0.0087(9)
C2 0.0224(10) 0.0453(12) 0.0241(9) -0.0021(9) 0.0092(8) -0.0072(9)
C3 0.0224(9) 0.0211(9) 0.0223(9) 0.0010(7) 0.0058(7) -0.0011(7)
C4 0.0261(10) 0.0312(10) 0.0237(9) -0.0036(8) 0.0100(8) -0.0007(8)
C5 0.0215(9) 0.0326(10) 0.0310(10) -0.0033(8) 0.0096(8) -0.0008(8)
C6 0.0338(11) 0.0325(11) 0.0232(9) -0.0037(8) 0.0032(8) 0.0019(9)
C7 0.0275(10) 0.0364(11) 0.0249(9) -0.0034(8) 0.0071(8) 0.0033(8)
C8 0.0227(9) 0.0206(9) 0.0227(9) 0.0016(7) 0.0040(7) -0.0012(7)
C9 0.0250(10) 0.0402(11) 0.0241(9) 0.0041(8) 0.0066(8) -0.0031(8)
C10 0.0244(10) 0.0413(12) 0.0311(10) 0.0077(9) 0.0044(8) -0.0055(9)
C11 0.0252(12) 0.104(2) 0.0443(14) 0.0111(15) 0.0095(11) -0.0068(13)
C12 0.0274(11) 0.0366(11) 0.0353(11) -0.0068(9) 0.0104(9) -0.0023(9)
C13 0.0304(12) 0.0474(14) 0.0642(16) -0.0096(12) 0.0201(11) 0.0040(10)
N1 0.0214(8) 0.0295(8) 0.0236(8) 0.0016(6) 0.0039(6) -0.0023(7)
N2 0.0276(9) 0.0301(9) 0.0269(8) 0.0035(7) -0.0011(7) -0.0047(7)
N3 0.0304(10) 0.0410(10) 0.0407(10) -0.0074(8) 0.0135(8) -0.0005(8)
O1 0.0214(7) 0.0459(9) 0.0277(8) 0.0089(6) 0.0017(6) -0.0044(7)
Cl1 0.0352(3) 0.0502(3) 0.0359(3) 0.0042(2) 0.0175(2) 0.0051(2)
O11 0.0433(10) 0.0544(11) 0.0584(11) -0.0039(9) 0.0331(9) -0.0035(8)
O12 0.0590(13) 0.0722(14) 0.0798(15) 0.0354(12) 0.0264(11) 0.0149(11)
O13 0.0481(11) 0.0729(13) 0.0650(12) 0.0088(10) 0.0343(10) -0.0070(10)
O14 0.0760(15) 0.0839(16) 0.0554(12) -0.0254(11) 0.0203(11) 0.0031(12)

loop_
_atom_type_symbol
_atom_type_description
_atom_type_scat_dispersion_real
_atom_type_scat_dispersion_imag
_atom_type_scat_source
C C 0.0033 0.0016 'International Tables Vol C Tables 4.2.6.8 and 6.1.1.4'
H H 0.0000 0.0000 'International Tables Vol C Tables 4.2.6.8 and 6.1.1.4'
N N 0.0061 0.0033 'International Tables Vol C Tables 4.2.6.8 and 6.1.1.4'
O O 0.0106 0.0060 'International Tables Vol C Tables 4.2.6.8 and 6.1.1.4'
Cl Cl 0.1484 0.1585 'International Tables Vol C Tables 4.2.6.8 and 6.1.1.4'
Mn Mn 0.3368 0.7283 'International Tables Vol C Tables 4.2.6.8 and 6.1.1.4'

loop_
_geom_angle_atom_site_label_1
_geom_angle_atom_site_label_2
_geom_angle_atom_site_label_3
_geom_angle
_geom_angle_site_symmetry_1
_geom_angle_site_symmetry_3
_geom_angle_publ_flag
O1 Mn1 O1 180.0 3_556 . ?
O1 Mn1 N3 89.14(7) 3_556 3_556 ?
O1 Mn1 N3 90.86(7) . 3_556 ?
O1 Mn1 N3 90.86(7) 3_556 . ?
O1 Mn1 N3 89.14(7) . . ?
N3 Mn1 N3 180.0 3_556 . ?
O1 Mn1 N1 88.60(6) 3_556 . ?
O1 Mn1 N1 91.40(6) . . ?
N3 Mn1 N1 87.98(6) 3_556 . ?
N3 Mn1 N1 92.02(6) . . ?
O1 Mn1 N1 91.40(6) 3_556 3_556 ?
O1 Mn1 N1 88.60(6) . 3_556 ?
N3 Mn1 N1 92.02(6) 3_556 3_556 ?
N3 Mn1 N1 87.98(6) . 3_556 ?
N1 Mn1 N1 180.0 . 3_556 ?
N1 C1 C2 123.57(18) . . ?
N1 C1 H1 118.2 . . ?
C2 C1 H1 118.2 . . ?
C1 C2 C3 120.18(19) . . ?
C1 C2 H2 119.9 . . ?
C3 C2 H2 119.9 . . ?
C2 C3 C4 116.16(17) . . ?
C2 C3 C8 121.60(17) . . ?
C4 C3 C8 122.20(17) . . ?
C5 C4 C3 119.91(18) . . ?
C5 C4 H4 120.0 . . ?
C3 C4 H4 120.0 . . ?
N1 C5 C4 123.72(18) . . ?
N1 C5 H5 118.1 . . ?
C4 C5 H5 118.1 . . ?
N2 C6 C7 123.98(19) . . ?
N2 C6 H6 118.0 . . ?
C7 C6 H6 118.0 . . ?
C6 C7 C8 118.88(19) . . ?
C6 C7 H7 120.6 . . ?
C8 C7 H7 120.6 . . ?
C9 C8 C7 117.11(17) . . ?
C9 C8 C3 121.25(17) . . ?
C7 C8 C3 121.61(17) . . ?
C8 C9 C10 120.54(19) . . ?
C8 C9 H9 119.7 . . ?
C10 C9 H9 119.7 . . ?
N2 C10 C9 121.7(2) . . ?
N2 C10 C11 117.23(19) . . ?
C9 C10 C11 121.1(2) . . ?
C10 C11 H11A 109.5 . . ?
C10 C11 H11B 109.5 . . ?
H11A C11 H11B 109.5 . . ?
C10 C11 H11C 109.5 . . ?
H11A C11 H11C 109.5 . . ?
H11B C11 H11C 109.5 . . ?
N3 C12 C13 178.4(2) . . ?
C12 C13 H13A 109.5 . . ?
C12 C13 H13B 109.5 . . ?
H13A C13 H13B 109.5 . . ?
C12 C13 H13C 109.5 . . ?
H13A C13 H13C 109.5 . . ?
H13B C13 H13C 109.5 . . ?
C1 N1 C5 116.35(16) . . ?
C1 N1 Mn1 120.98(13) . . ?
C5 N1 Mn1 121.38(13) . . ?
C6 N2 C10 117.79(17) . . ?
C12 N3 Mn1 165.36(18) . . ?
Mn1 O1 H1A 123(2) . . ?
Mn1 O1 H1B 123(2) . . ?
H1A O1 H1B 109(3) . . ?
O14 Cl1 O12 111.92(15) . . ?
O14 Cl1 O11 109.89(13) . . ?
O12 Cl1 O11 109.20(13) . . ?
O14 Cl1 O13 108.70(14) . . ?
O12 Cl1 O13 109.22(13) . . ?
O11 Cl1 O13 107.81(12) . . ?

loop_
_geom_bond_atom_site_label_1
_geom_bond_atom_site_label_2
_geom_bond_distance
_geom_bond_site_symmetry_2
_geom_bond_publ_flag
Mn1 O1 2.1430(15) 3_556 ?
Mn1 O1 2.1430(16) . ?
Mn1 N3 2.2498(19) 3_556 ?
Mn1 N3 2.2498(19) . ?
Mn1 N1 2.2714(16) . ?
Mn1 N1 2.2714(15) 3_556 ?
C1 N1 1.338(3) . ?
C1 C2 1.379(3) . ?
C1 H1 0.9500 . ?
C2 C3 1.392(3) . ?
C2 H2 0.9500 . ?
C3 C4 1.394(3) . ?
C3 C8 1.486(2) . ?
C4 C5 1.380(3) . ?
C4 H4 0.9500 . ?
C5 N1 1.340(3) . ?
C5 H5 0.9500 . ?
C6 N2 1.331(3) . ?
C6 C7 1.381(3) . ?
C6 H6 0.9500 . ?
C7 C8 1.399(3) . ?
C7 H7 0.9500 . ?
C8 C9 1.383(3) . ?
C9 C10 1.394(3) . ?
C9 H9 0.9500 . ?
C10 N2 1.343(3) . ?
C10 C11 1.491(3) . ?
C11 H11A 0.9800 . ?
C11 H11B 0.9800 . ?
C11 H11C 0.9800 . ?
C12 N3 1.131(3) . ?
C12 C13 1.453(3) . ?
C13 H13A 0.9800 . ?
C13 H13B 0.9800 . ?
C13 H13C 0.9800 . ?
O1 H1A 0.79(2) . ?
O1 H1B 0.81(2) . ?
Cl1 O14 1.418(2) . ?
Cl1 O12 1.426(2) . ?
Cl1 O11 1.4348(17) . ?
Cl1 O13 1.4395(19) . ?

loop_
_geom_hbond_atom_site_label_D
_geom_hbond_atom_site_label_H
_geom_hbond_atom_site_label_A
_geom_hbond_distance_DH
_geom_hbond_distance_HA
_geom_hbond_distance_DA
_geom_hbond_angle_DHA
_geom_hbond_site_symmetry_A
O1 H1A O11 0.79(2) 2.02(2) 2.814(2) 176(3) .
O1 H1B N2 0.81(2) 1.92(2) 2.729(2) 175(3) 1_454

loop_
_geom_torsion_atom_site_label_1
_geom_torsion_atom_site_label_2
_geom_torsion_atom_site_label_3
_geom_torsion_atom_site_label_4
_geom_torsion
_geom_torsion_site_symmetry_1
_geom_torsion_site_symmetry_2
_geom_torsion_site_symmetry_3
_geom_torsion_site_symmetry_4
_geom_torsion_publ_flag
N1 C1 C2 C3 -0.5(3) . . . . ?
C1 C2 C3 C4 -2.5(3) . . . . ?
C1 C2 C3 C8 175.41(19) . . . . ?
C2 C3 C4 C5 2.7(3) . . . . ?
C8 C3 C4 C5 -175.16(18) . . . . ?
C3 C4 C5 N1 -0.1(3) . . . . ?
N2 C6 C7 C8 0.4(3) . . . . ?
C6 C7 C8 C9 -0.8(3) . . . . ?
C6 C7 C8 C3 177.01(18) . . . . ?
C2 C3 C8 C9 -6.6(3) . . . . ?
C4 C3 C8 C9 171.13(19) . . . . ?
C2 C3 C8 C7 175.63(19) . . . . ?
C4 C3 C8 C7 -6.6(3) . . . . ?
C7 C8 C9 C10 0.2(3) . . . . ?
C3 C8 C9 C10 -177.66(19) . . . . ?
C8 C9 C10 N2 0.9(3) . . . . ?
C8 C9 C10 C11 -179.7(2) . . . . ?
C2 C1 N1 C5 3.1(3) . . . . ?
C2 C1 N1 Mn1 -164.09(17) . . . . ?
C4 C5 N1 C1 -2.8(3) . . . . ?
C4 C5 N1 Mn1 164.29(16) . . . . ?
O1 Mn1 N1 C1 121.55(16) 3_556 . . . ?
O1 Mn1 N1 C1 -58.46(16) . . . . ?
N3 Mn1 N1 C1 32.36(16) 3_556 . . . ?
N3 Mn1 N1 C1 -147.64(16) . . . . ?
O1 Mn1 N1 C5 -45.00(15) 3_556 . . . ?
O1 Mn1 N1 C5 135.00(15) . . . . ?
N3 Mn1 N1 C5 -134.18(16) 3_556 . . . ?
N3 Mn1 N1 C5 45.82(16) . . . . ?
C7 C6 N2 C10 0.6(3) . . . . ?
C9 C10 N2 C6 -1.3(3) . . . . ?
C11 C10 N2 C6 179.3(2) . . . . ?
O1 Mn1 N3 C12 -86.8(8) 3_556 . . . ?
O1 Mn1 N3 C12 93.2(8) . . . . ?
N1 Mn1 N3 C12 -175.5(8) . . . . ?
N1 Mn1 N3 C12 4.5(8) 3_556 . . . ?
